data_7153229
loop_
_publ_author_name
'Kracht, Daniel'
'Rack, Elisabeth'
'Schepmann, Dirk'
'Fr\"ohlich, Roland'
'W\"unsch, Bernhard'

_publ_section_title
;
 Stereoselective synthesis and structure-affinity relationships of
 bicyclic kappa receptor agonists.
;
_journal_issue 1
_journal_name_full 'Organic &amp; biomolecular chemistry'
_journal_page_first 212
_journal_page_last 225
_journal_paper_doi 10.1039/b915180j
_journal_volume 8
_journal_year 2010
_chemical_formula_sum 'C19 H25 Cl2 N3 O'
_chemical_formula_weight 382.32
_chemical_name_systematic
;
?
;
_space_group_IT_number 2
_symmetry_cell_setting triclinic
_symmetry_space_group_name_Hall '-P 1'
_symmetry_space_group_name_H-M 'P -1'
_atom_sites_solution_hydrogens geom
_atom_sites_solution_primary direct
_atom_sites_solution_secondary difmap
_audit_creation_method SHELXL-97
_cell_angle_alpha 94.46(1)
_cell_angle_beta 107.28(1)
_cell_angle_gamma 93.94(1)
_cell_formula_units_Z 2
_cell_length_a 7.118(1)
_cell_length_b 11.118(1)
_cell_length_c 12.171(1)
_cell_measurement_reflns_used 2608
_cell_measurement_temperature 293(2)
_cell_measurement_theta_max 68.25
_cell_measurement_theta_min 0.88
_cell_volume 912.65(18)
_computing_cell_refinement 'Collect (Nonius B.V., 1998)'
_computing_data_collection 'Collect (Nonius B.V., 1998)'
_computing_data_reduction 'Denzo-SMN (Otwinowski & Minor, 1997)'
_computing_molecular_graphics 'SCHAKAL (Keller, 1997)'
_computing_publication_material 'SHELXL-97 (Sheldrick, 1997)'
_computing_structure_refinement 'SHELXL-97 (Sheldrick, 1997)'
_computing_structure_solution 'SHELXS-97 (Sheldrick, 1990)'
_diffrn_ambient_temperature 293(2)
_diffrn_measured_fraction_theta_full 0.917
_diffrn_measured_fraction_theta_max 0.917
_diffrn_measurement_device_type 'Nonius KappaCCD APEXII'
_diffrn_measurement_method '\w and \f scans'
_diffrn_radiation_monochromator graphite
_diffrn_radiation_source 'fine-focus sealed tube'
_diffrn_radiation_type CuK\a
_diffrn_radiation_wavelength 1.54178
_diffrn_reflns_av_R_equivalents 0.062
_diffrn_reflns_av_sigmaI/netI 0.0377
_diffrn_reflns_limit_h_max 8
_diffrn_reflns_limit_h_min -8
_diffrn_reflns_limit_k_max 13
_diffrn_reflns_limit_k_min -13
_diffrn_reflns_limit_l_max 13
_diffrn_reflns_limit_l_min -14
_diffrn_reflns_number 10437
_diffrn_reflns_theta_full 69.02
_diffrn_reflns_theta_max 69.02
_diffrn_reflns_theta_min 4.01
_exptl_absorpt_coefficient_mu 3.293
_exptl_absorpt_correction_T_max 0.9077
_exptl_absorpt_correction_T_min 0.7342
_exptl_absorpt_correction_type empirical
_exptl_absorpt_process_details 'Denzo (Otwinowski, Borek, Majewski & Minor, 2003)'
_exptl_crystal_colour colourless
_exptl_crystal_density_diffrn 1.391
_exptl_crystal_density_method 'not measured'
_exptl_crystal_description block
_exptl_crystal_F_000 404
_exptl_crystal_size_max 0.10
_exptl_crystal_size_mid 0.05
_exptl_crystal_size_min 0.03
_refine_diff_density_max 0.507
_refine_diff_density_min -0.572
_refine_diff_density_rms 0.080
_refine_ls_extinction_method none
_refine_ls_goodness_of_fit_ref 1.047
_refine_ls_hydrogen_treatment riding
_refine_ls_matrix_type full
_refine_ls_number_parameters 226
_refine_ls_number_reflns 3119
_refine_ls_number_restraints 0
_refine_ls_restrained_S_all 1.047
_refine_ls_R_factor_all 0.0796
_refine_ls_R_factor_gt 0.0614
_refine_ls_shift/su_max 0.000
_refine_ls_shift/su_mean 0.000
_refine_ls_structure_factor_coef Fsqd
_refine_ls_weighting_details 'calc w=1/[\s^2^(Fo^2^)+(0.1258P)^2^+0.8293P] where P=(Fo^2^+2Fc^2^)/3'
_refine_ls_weighting_scheme calc
_refine_ls_wR_factor_gt 0.1826
_refine_ls_wR_factor_ref 0.2035
_reflns_number_gt 2486
_reflns_number_total 3119
_reflns_threshold_expression >2sigma(I)
_cod_data_source_file b915180j.txt
_cod_data_source_block fro3671
_cod_original_cell_volume 912.65(17)
_cod_original_sg_symbol_H-M P-1
_cod_database_code 7153229

loop_
_symmetry_equiv_pos_as_xyz
'x, y, z'
'-x, -y, -z'

loop_
_atom_site_label
_atom_site_type_symbol
_atom_site_fract_x
_atom_site_fract_y
_atom_site_fract_z
_atom_site_U_iso_or_equiv
_atom_site_adp_type
_atom_site_occupancy
_atom_site_symmetry_multiplicity
_atom_site_calc_flag
_atom_site_refinement_flags
Cl1 Cl 0.42475(13) 0.27446(9) 0.21067(8) 0.0480(3) Uani 1 1 d .
Cl2 Cl 0.46613(16) 0.31690(11) 0.47663(9) 0.0613(4) Uani 1 1 d .
O1 O 0.8158(4) -0.0924(2) 0.2217(2) 0.0451(6) Uani 1 1 d .
N1 N 1.1040(4) -0.1065(2) 0.1825(2) 0.0316(6) Uani 1 1 d .
N2 N 1.2777(4) -0.1653(3) 0.0036(2) 0.0386(7) Uani 1 1 d .
N3 N 1.0571(4) -0.3676(2) 0.2300(2) 0.0347(7) Uani 1 1 d .
C1 C 1.3109(5) -0.0662(3) 0.2018(3) 0.0382(8) Uani 1 1 d .
H1A H 1.3927 -0.1210 0.2485 0.046 Uiso 1 1 calc R
H1B H 1.3411 0.0138 0.2445 0.046 Uiso 1 1 calc R
C2 C 1.3607(5) -0.0613(3) 0.0885(3) 0.0409(8) Uani 1 1 d .
H2A H 1.3135 0.0113 0.0545 0.049 Uiso 1 1 calc R
H2B H 1.5033 -0.0542 0.1057 0.049 Uiso 1 1 calc R
C3 C 1.0646(5) -0.1811(3) -0.0158(3) 0.0377(8) Uani 1 1 d .
H3A H 1.0055 -0.2466 -0.0763 0.045 Uiso 1 1 calc R
H3B H 1.0071 -0.1076 -0.0412 0.045 Uiso 1 1 calc R
C4 C 1.0198(5) -0.2094(3) 0.0937(3) 0.0318(7) Uani 1 1 d .
H4A H 0.8759 -0.2168 0.0777 0.038 Uiso 1 1 calc R
C5 C 1.0939(5) -0.3321(3) 0.1255(3) 0.0340(7) Uani 1 1 d .
H5A H 1.0168 -0.3926 0.0624 0.041 Uiso 1 1 calc R
C6 C 1.3112(5) -0.3375(4) 0.1308(3) 0.0422(9) Uani 1 1 d .
H6A H 1.3949 -0.2969 0.2042 0.051 Uiso 1 1 calc R
H6B H 1.3396 -0.4216 0.1272 0.051 Uiso 1 1 calc R
C7 C 1.3608(6) -0.2787(3) 0.0330(3) 0.0421(9) Uani 1 1 d .
H7A H 1.5035 -0.2643 0.0532 0.050 Uiso 1 1 calc R
H7B H 1.3169 -0.3363 -0.0357 0.050 Uiso 1 1 calc R
C8 C 0.9854(5) -0.0531(3) 0.2365(3) 0.0324(7) Uani 1 1 d .
C9 C 1.0705(5) 0.0634(3) 0.3158(3) 0.0351(7) Uani 1 1 d .
H9A H 1.1744 0.0446 0.3826 0.042 Uiso 1 1 calc R
H9B H 1.1295 0.1188 0.2749 0.042 Uiso 1 1 calc R
C10 C 0.9199(5) 0.1247(3) 0.3564(3) 0.0333(7) Uani 1 1 d .
C11 C 0.7572(5) 0.1647(3) 0.2762(3) 0.0333(7) Uani 1 1 d .
H11A H 0.7410 0.1506 0.1975 0.040 Uiso 1 1 calc R
C12 C 0.6218(5) 0.2246(3) 0.3133(3) 0.0361(8) Uani 1 1 d .
C13 C 0.6377(5) 0.2443(3) 0.4297(3) 0.0403(8) Uani 1 1 d .
C14 C 0.8007(6) 0.2064(3) 0.5098(3) 0.0427(9) Uani 1 1 d .
H14A H 0.8167 0.2203 0.5885 0.051 Uiso 1 1 calc R
C15 C 0.9389(6) 0.1481(3) 0.4722(3) 0.0384(8) Uani 1 1 d .
H15A H 1.0480 0.1239 0.5266 0.046 Uiso 1 1 calc R
C16 C 1.1275(6) -0.4837(3) 0.2632(3) 0.0452(9) Uani 1 1 d .
H16A H 1.2704 -0.4765 0.2954 0.054 Uiso 1 1 calc R
H16B H 1.0877 -0.5451 0.1974 0.054 Uiso 1 1 calc R
C17 C 1.0290(7) -0.5140(4) 0.3536(4) 0.0555(11) Uani 1 1 d .
H17A H 1.1132 -0.4835 0.4306 0.067 Uiso 1 1 calc R
H17B H 1.0002 -0.6009 0.3508 0.067 Uiso 1 1 calc R
C18 C 0.8390(7) -0.4518(4) 0.3227(4) 0.0573(11) Uani 1 1 d .
H18A H 0.7242 -0.5108 0.3019 0.069 Uiso 1 1 calc R
H18B H 0.8343 -0.3960 0.3870 0.069 Uiso 1 1 calc R
C19 C 0.8465(6) -0.3845(4) 0.2208(3) 0.0453(9) Uani 1 1 d .
H19A H 0.7719 -0.4315 0.1486 0.054 Uiso 1 1 calc R
H19B H 0.7930 -0.3070 0.2248 0.054 Uiso 1 1 calc R

loop_
_atom_site_aniso_label
_atom_site_aniso_U_11
_atom_site_aniso_U_22
_atom_site_aniso_U_33
_atom_site_aniso_U_23
_atom_site_aniso_U_13
_atom_site_aniso_U_12
Cl1 0.0384(5) 0.0512(6) 0.0492(6) 0.0047(4) 0.0038(4) 0.0131(4)
Cl2 0.0553(6) 0.0717(7) 0.0588(6) -0.0120(5) 0.0218(5) 0.0201(5)
O1 0.0337(14) 0.0418(14) 0.0583(16) -0.0082(12) 0.0149(11) 0.0032(11)
N1 0.0282(14) 0.0328(14) 0.0307(14) -0.0015(11) 0.0043(11) 0.0070(11)
N2 0.0349(16) 0.0492(18) 0.0302(14) 0.0029(12) 0.0066(12) 0.0100(13)
N3 0.0358(16) 0.0309(14) 0.0329(14) 0.0007(11) 0.0039(12) 0.0046(12)
C1 0.0283(17) 0.0427(19) 0.0379(18) -0.0053(14) 0.0039(14) 0.0040(14)
C2 0.0310(18) 0.047(2) 0.044(2) 0.0030(16) 0.0100(15) 0.0048(15)
C3 0.0372(19) 0.0398(19) 0.0315(17) 0.0011(14) 0.0027(14) 0.0094(15)
C4 0.0247(16) 0.0324(17) 0.0322(16) -0.0025(13) 0.0008(12) 0.0026(13)
C5 0.0333(18) 0.0325(17) 0.0314(16) -0.0032(13) 0.0033(13) 0.0065(14)
C6 0.040(2) 0.046(2) 0.0409(19) 0.0064(15) 0.0082(15) 0.0186(16)
C7 0.042(2) 0.049(2) 0.0397(19) 0.0023(15) 0.0156(16) 0.0185(17)
C8 0.0298(18) 0.0325(17) 0.0337(17) 0.0049(13) 0.0063(13) 0.0080(13)
C9 0.0319(18) 0.0371(18) 0.0338(17) 0.0016(14) 0.0067(14) 0.0045(14)
C10 0.0375(18) 0.0295(16) 0.0305(16) 0.0019(12) 0.0066(14) 0.0037(14)
C11 0.0353(18) 0.0327(17) 0.0312(16) 0.0005(13) 0.0096(14) 0.0046(14)
C12 0.0289(17) 0.0359(18) 0.0397(18) 0.0012(14) 0.0059(14) 0.0018(14)
C13 0.039(2) 0.0349(18) 0.045(2) -0.0066(15) 0.0136(16) 0.0035(15)
C14 0.051(2) 0.045(2) 0.0317(18) -0.0012(15) 0.0123(16) 0.0108(17)
C15 0.046(2) 0.0347(18) 0.0322(17) 0.0014(13) 0.0070(15) 0.0098(15)
C16 0.051(2) 0.0363(19) 0.046(2) 0.0053(15) 0.0088(17) 0.0114(17)
C17 0.060(3) 0.043(2) 0.062(3) 0.0166(19) 0.014(2) 0.0016(19)
C18 0.055(3) 0.049(2) 0.070(3) 0.017(2) 0.021(2) -0.001(2)
C19 0.042(2) 0.043(2) 0.049(2) 0.0036(16) 0.0114(16) 0.0050(16)

loop_
_atom_type_symbol
_atom_type_description
_atom_type_scat_dispersion_real
_atom_type_scat_dispersion_imag
_atom_type_scat_source
C C 0.0181 0.0091 'International Tables Vol C Tables 4.2.6.8 and 6.1.1.4'
H H 0.0000 0.0000 'International Tables Vol C Tables 4.2.6.8 and 6.1.1.4'
N N 0.0311 0.0180 'International Tables Vol C Tables 4.2.6.8 and 6.1.1.4'
O O 0.0492 0.0322 'International Tables Vol C Tables 4.2.6.8 and 6.1.1.4'
Cl Cl 0.3639 0.7018 'International Tables Vol C Tables 4.2.6.8 and 6.1.1.4'

loop_
_geom_angle_atom_site_label_1
_geom_angle_atom_site_label_2
_geom_angle_atom_site_label_3
_geom_angle
C8 N1 C1 124.6(3)
C8 N1 C4 119.2(3)
C1 N1 C4 116.2(3)
C2 N2 C7 115.5(3)
C2 N2 C3 108.5(3)
C7 N2 C3 109.3(3)
C5 N3 C16 114.1(3)
C5 N3 C19 113.7(3)
C16 N3 C19 103.2(3)
N1 C1 C2 112.0(3)
N2 C2 C1 114.8(3)
N2 C3 C4 110.7(3)
N1 C4 C3 108.4(3)
N1 C4 C5 115.5(2)
C3 C4 C5 108.5(3)
N3 C5 C4 112.7(3)
N3 C5 C6 111.9(3)
C4 C5 C6 112.3(3)
C7 C6 C5 112.5(3)
N2 C7 C6 116.9(3)
O1 C8 N1 122.7(3)
O1 C8 C9 119.7(3)
N1 C8 C9 117.6(3)
C10 C9 C8 113.2(3)
C15 C10 C11 118.0(3)
C15 C10 C9 121.9(3)
C11 C10 C9 120.1(3)
C12 C11 C10 120.2(3)
C11 C12 C13 121.6(3)
C11 C12 Cl1 118.5(3)
C13 C12 Cl1 119.9(3)
C12 C13 C14 118.3(3)
C12 C13 Cl2 121.9(3)
C14 C13 Cl2 119.8(3)
C15 C14 C13 119.8(3)
C10 C15 C14 121.9(3)
N3 C16 C17 103.5(3)
C16 C17 C18 105.0(3)
C19 C18 C17 104.5(4)
N3 C19 C18 104.8(3)

loop_
_geom_bond_atom_site_label_1
_geom_bond_atom_site_label_2
_geom_bond_distance
Cl1 C12 1.735(3)
Cl2 C13 1.717(4)
O1 C8 1.212(4)
N1 C8 1.354(4)
N1 C1 1.453(4)
N1 C4 1.471(4)
N2 C2 1.454(5)
N2 C7 1.454(5)
N2 C3 1.461(5)
N3 C5 1.451(4)
N3 C16 1.459(4)
N3 C19 1.467(5)
C1 C2 1.526(5)
C3 C4 1.510(5)
C4 C5 1.533(5)
C5 C6 1.534(5)
C6 C7 1.520(5)
C8 C9 1.526(5)
C9 C10 1.489(5)
C10 C15 1.378(5)
C10 C11 1.399(5)
C11 C12 1.370(5)
C12 C13 1.386(5)
C13 C14 1.391(5)
C14 C15 1.381(5)
C16 C17 1.517(6)
C17 C18 1.521(6)
C18 C19 1.509(6)

loop_
_geom_torsion_atom_site_label_1
_geom_torsion_atom_site_label_2
_geom_torsion_atom_site_label_3
_geom_torsion_atom_site_label_4
_geom_torsion
C8 N1 C1 C2 -134.1(3)
C4 N1 C1 C2 43.0(4)
C7 N2 C2 C1 -68.8(4)
C3 N2 C2 C1 54.2(4)
N1 C1 C2 N2 -44.1(4)
C2 N2 C3 C4 -63.2(4)
C7 N2 C3 C4 63.5(4)
C8 N1 C4 C3 125.7(3)
C1 N1 C4 C3 -51.6(4)
C8 N1 C4 C5 -112.3(3)
C1 N1 C4 C5 70.4(4)
N2 C3 C4 N1 61.4(3)
N2 C3 C4 C5 -64.7(4)
C16 N3 C5 C4 -179.5(3)
C19 N3 C5 C4 62.5(4)
C16 N3 C5 C6 -51.8(4)
C19 N3 C5 C6 -169.8(3)
N1 C4 C5 N3 58.2(4)
C3 C4 C5 N3 -179.9(3)
N1 C4 C5 C6 -69.2(4)
C3 C4 C5 C6 52.7(4)
N3 C5 C6 C7 -169.3(3)
C4 C5 C6 C7 -41.4(4)
C2 N2 C7 C6 70.4(4)
C3 N2 C7 C6 -52.2(4)
C5 C6 C7 N2 41.8(5)
C1 N1 C8 O1 -176.8(3)
C4 N1 C8 O1 6.1(5)
C1 N1 C8 C9 5.1(5)
C4 N1 C8 C9 -171.9(3)
O1 C8 C9 C10 -7.0(4)
N1 C8 C9 C10 171.1(3)
C8 C9 C10 C15 121.9(3)
C8 C9 C10 C11 -60.7(4)
C15 C10 C11 C12 -0.4(5)
C9 C10 C11 C12 -177.9(3)
C10 C11 C12 C13 -1.9(5)
C10 C11 C12 Cl1 179.0(3)
C11 C12 C13 C14 2.8(5)
Cl1 C12 C13 C14 -178.0(3)
C11 C12 C13 Cl2 -178.9(3)
Cl1 C12 C13 Cl2 0.3(4)
C12 C13 C14 C15 -1.6(6)
Cl2 C13 C14 C15 -179.9(3)
C11 C10 C15 C14 1.6(5)
C9 C10 C15 C14 179.1(3)
C13 C14 C15 C10 -0.6(6)
C5 N3 C16 C17 -166.6(3)
C19 N3 C16 C17 -42.7(4)
N3 C16 C17 C18 27.9(4)
C16 C17 C18 C19 -3.0(4)
C5 N3 C19 C18 165.4(3)
C16 N3 C19 C18 41.3(4)
C17 C18 C19 N3 -23.0(4)
